data_4022613
loop_
_publ_author_name
'Jun'ichi Uenishi'
'Sachiko Aburatani'
'Taro Takami'

_publ_section_title
;
 Stereocomplexity and Stereoselective Synthesis of Triamine Molecules
 Bearing Four Chiral Carbon Centers: Stereodifferentiated Preparation
 of All 10 Stereoisomers of 2,6-Bis[1-(1-phenylethylamino)ethyl]pyridines
;
_journal_name_full 'Journal of Organic Chemistry'
_journal_page_first 132
_journal_page_last 138
_journal_paper_doi 10.1021/jo061729e
_journal_volume 72
_journal_year 2007
_chemical_formula_moiety 'C25 H31 Cl2 N3 Zn '
_chemical_formula_sum 'C25 H31 Cl2 N3 Zn'
_chemical_formula_weight 509.83
_space_group_IT_number 5
_symmetry_cell_setting monoclinic
_symmetry_Int_Tables_number 5
_symmetry_space_group_name_Hall 'C 2y'
_symmetry_space_group_name_H-M 'C 1 2 1'
_audit_creation_date 'Fri Nov 28 16:44:52 2003'
_audit_creation_method 'by teXsan'
_cell_angle_alpha 90
_cell_angle_beta 99.153(7)
_cell_angle_gamma 90
_cell_formula_units_Z 2
_cell_length_a 11.689(1)
_cell_length_b 9.363(1)
_cell_length_c 11.234(1)
_cell_measurement_reflns_used 25
_cell_measurement_temperature 296.2
_cell_measurement_theta_max 29.9
_cell_measurement_theta_min 29.2
_cell_volume 1213.8(2)
_computing_cell_refinement 'MSC/AFC Diffractometer Control'
_computing_data_collection 'MSC/AFC Diffractometer Control'
_computing_data_reduction 'teXsan Ver. 1.11'
_computing_publication_material 'teXsan Ver. 1.11'
_computing_structure_refinement 'teXsan Ver. 1.10'
_computing_structure_solution SHELXS97
_diffrn_measured_fraction_theta_full 1.0000
_diffrn_measured_fraction_theta_max 1.0000
_diffrn_measurement_device_type 'Rigaku AFC7R'
_diffrn_measurement_method \w-2\q
_diffrn_radiation_type 'Cu K\a'
_diffrn_radiation_wavelength 1.5418
_diffrn_reflns_av_R_equivalents 0.009
_diffrn_reflns_limit_h_max 14
_diffrn_reflns_limit_h_min 0
_diffrn_reflns_limit_k_max 11
_diffrn_reflns_limit_k_min 0
_diffrn_reflns_limit_l_max 13
_diffrn_reflns_limit_l_min -13
_diffrn_reflns_number 1245
_diffrn_reflns_theta_full 68.10
_diffrn_reflns_theta_max 68.10
_diffrn_standards_decay_% 0.08
_diffrn_standards_interval_count 150
_diffrn_standards_number 3
_exptl_absorpt_coefficient_mu 3.551
_exptl_absorpt_correction_T_max 0.998
_exptl_absorpt_correction_T_min 0.596
_exptl_absorpt_correction_type psi-scan
_exptl_absorpt_process_details '(North, Phillips & Mathews, 1968)'
_exptl_crystal_colour colorless
_exptl_crystal_density_diffrn 1.395
_exptl_crystal_density_method 'not measured'
_exptl_crystal_description plate
_exptl_crystal_size_max 0.250
_exptl_crystal_size_mid 0.250
_exptl_crystal_size_min 0.050
_refine_diff_density_max 0.20
_refine_diff_density_min -0.21
_refine_ls_extinction_method none
_refine_ls_goodness_of_fit_ref 1.141
_refine_ls_hydrogen_treatment noref
_refine_ls_number_parameters 140
_refine_ls_number_reflns 1181
_refine_ls_R_factor_gt 0.0242
_refine_ls_shift/su_max 0.0002
_refine_ls_structure_factor_coef Fsqd
_refine_ls_weighting_details 'w = 1/[\s^2^(Fo^2^) + (0.05000(Max(Fo^2^,0) + 2Fc^2^)/3)^2^]'
_refine_ls_weighting_scheme calc
_refine_ls_wR_factor_ref 0.0683
_reflns_number_gt 1153
_reflns_number_total 1181
_reflns_threshold_expression F^2^>2.0\s(F^2^)
_cod_data_source_file jo061729esi20060824_022110.cif
_cod_data_source_block YX-031
_cod_original_sg_symbol_H-M 'C 2'
_cod_original_formula_sum 'C25 H31 Cl2 N3 Zn '
_cod_database_code 4022613

loop_
_symmetry_equiv_pos_as_xyz
x,y,z
-x,y,-z
1/2+x,1/2+y,z
1/2-x,1/2+y,-z

loop_
_atom_site_label
_atom_site_type_symbol
_atom_site_fract_x
_atom_site_fract_y
_atom_site_fract_z
_atom_site_U_iso_or_equiv
_atom_site_adp_type
_atom_site_occupancy
_atom_site_calc_flag
_atom_site_refinement_flags
Zn(1) Zn 0.0000 -0.8075 0.0000 0.0326(1) Uani 1.00 d S
Cl(1) Cl -0.14070(8) -0.9210(1) -0.12460(8) 0.0535(2) Uani 1.00 d .
N(1) N 0.0000 -0.5881(4) 0.0000 0.0306(8) Uani 1.00 d S
N(2) N -0.1118(2) -0.7496(3) 0.1440(2) 0.0335(6) Uani 1.00 d .
C(1) C 0.0000 -0.2960(6) 0.0000 0.045(1) Uani 1.00 d S
C(2) C 0.0433(3) -0.3706(4) -0.0899(3) 0.0406(8) Uani 1.00 d .
C(3) C 0.0402(2) -0.5181(3) -0.0890(2) 0.0310(7) Uani 1.00 d .
C(4) C -0.0748(3) -0.6065(3) 0.1900(3) 0.0339(7) Uani 1.00 d .
C(5) C 0.0287(3) -0.6130(4) 0.2930(3) 0.0493(9) Uani 1.00 d .
C(6) C -0.1244(2) -0.8595(3) 0.2354(3) 0.0367(7) Uani 1.00 d .
C(7) C -0.1723(4) -0.9966(4) 0.1733(3) 0.055(1) Uani 1.00 d .
C(8) C -0.1996(2) -0.8177(4) 0.3293(2) 0.0351(6) Uani 1.00 d .
C(9) C -0.1736(3) -0.8749(5) 0.4441(3) 0.0495(9) Uani 1.00 d .
C(10) C -0.2450(4) -0.8496 0.5296(3) 0.063(1) Uani 1.00 d .
C(11) C -0.3419(3) -0.7667(5) 0.5004(3) 0.061(1) Uani 1.00 d .
C(12) C -0.3683(3) -0.7098(5) 0.3871(4) 0.057(1) Uani 1.00 d .
C(13) C -0.2976(3) -0.7350(4) 0.3012(3) 0.0415(8) Uani 1.00 d .
H(1) H 0.0000 -0.1909 0.0000 0.0680 Uiso 1.00 calc S
H(2) H 0.0742 -0.3207 -0.1533 0.0497 Uiso 1.00 calc .
H(5) H 0.0498 -0.5182 0.3213 0.0603 Uiso 1.00 calc .
H(6) H 0.0080 -0.6661 0.3595 0.0603 Uiso 1.00 calc .
H(7) H 0.0933 -0.6567 0.2672 0.0603 Uiso 1.00 calc .
H(8) H -0.0498 -0.8800 0.2774 0.0443 Uiso 1.00 calc .
H(9) H -0.2462 -0.9788 0.1255 0.0690 Uiso 1.00 calc .
H(10) H -0.1207 -1.0309 0.1221 0.0690 Uiso 1.00 calc .
H(11) H -0.1810 -1.0676 0.2317 0.0690 Uiso 1.00 calc .
H(12) H -0.1055 -0.9325 0.4652 0.0583 Uiso 1.00 calc .
H(13) H -0.2274 -0.8902 0.6082 0.0733 Uiso 1.00 calc .
H(14) H -0.3902 -0.7479 0.5609 0.0740 Uiso 1.00 calc .
H(15) H -0.4375 -0.6526 0.3650 0.0676 Uiso 1.00 calc .
H(16) H -0.3172 -0.6946 0.2216 0.0513 Uiso 1.00 calc .
H(17) H -0.1863 -0.7289 0.0895 0.0680 Uiso 1.00 calc .
H(18) H -0.1372 -0.5559 0.2230 0.0680 Uiso 1.00 calc .
Cl(1*) Cl 0.14070(8) -0.9210(1) 0.12460(8) 0.0535(2) Uani 1.00 d .
N(2*) N 0.1118(2) -0.7496(3) -0.1440(2) 0.0335(6) Uani 1.00 d .
C(3*) C -0.0402(2) -0.5181(3) 0.0890(2) 0.0310(7) Uani 1.00 d .
C(2*) C -0.0433(3) -0.3706(4) 0.0899(3) 0.0406(8) Uani 1.00 d .
C(4*) C 0.0748(3) -0.6065(3) -0.1900(3) 0.0339(7) Uani 1.00 d .
C(6*) C 0.1244(2) -0.8595(3) -0.2354(3) 0.0367(7) Uani 1.00 d .
H(17*) H 0.1863 -0.7289 -0.0895 0.0680 Uiso 1.00 calc .
H(2*) H -0.0742 -0.3207 0.1533 0.0497 Uiso 1.00 calc .
C(5*) C -0.0287(3) -0.6130(4) -0.2930(3) 0.0493(9) Uani 1.00 d .
H(18*) H 0.1372 -0.5559 -0.2230 0.0680 Uiso 1.00 calc .
C(7*) C 0.1723(4) -0.9966(4) -0.1733(3) 0.055(1) Uani 1.00 d .
C(8*) C 0.1996(2) -0.8177(4) -0.3293(2) 0.0351(6) Uani 1.00 d .
H(8*) H 0.0498 -0.8800 -0.2774 0.0443 Uiso 1.00 calc .
H(5*) H -0.0498 -0.5182 -0.3213 0.0603 Uiso 1.00 calc .
H(6*) H -0.0080 -0.6661 -0.3595 0.0603 Uiso 1.00 calc .
H(7*) H -0.0933 -0.6567 -0.2672 0.0603 Uiso 1.00 calc .
H(9*) H 0.2462 -0.9788 -0.1255 0.0690 Uiso 1.00 calc .
H(10*) H 0.1207 -1.0309 -0.1221 0.0690 Uiso 1.00 calc .
H(11*) H 0.1810 -1.0676 -0.2317 0.0690 Uiso 1.00 calc .
C(9*) C 0.1736(3) -0.8749(5) -0.4441(3) 0.0495(9) Uani 1.00 d .
C(13*) C 0.2976(3) -0.7350(4) -0.3012(3) 0.0415(8) Uani 1.00 d .
C(10*) C 0.2450(4) -0.8496 -0.5296(3) 0.063(1) Uani 1.00 d .
H(12*) H 0.1055 -0.9325 -0.4652 0.0583 Uiso 1.00 calc .
C(12*) C 0.3683(3) -0.7098(5) -0.3871(4) 0.057(1) Uani 1.00 d .
H(16*) H 0.3172 -0.6946 -0.2216 0.0513 Uiso 1.00 calc .
C(11*) C 0.3419(3) -0.7667(5) -0.5004(3) 0.061(1) Uani 1.00 d .
H(13*) H 0.2274 -0.8902 -0.6082 0.0733 Uiso 1.00 calc .
H(15*) H 0.4375 -0.6526 -0.3650 0.0676 Uiso 1.00 calc .
H(14*) H 0.3902 -0.7479 -0.5609 0.0740 Uiso 1.00 calc .

loop_
_atom_site_aniso_label
_atom_site_aniso_U_11
_atom_site_aniso_U_22
_atom_site_aniso_U_33
_atom_site_aniso_U_12
_atom_site_aniso_U_13
_atom_site_aniso_U_23
Zn(1) 0.0392(3) 0.0236(2) 0.0354(3) 0.0000 0.0065(2) 0.0000
Cl(1) 0.0556(5) 0.0581(5) 0.0474(4) -0.0230(4) 0.0103(3) -0.0141(4)
N(1) 0.037(2) 0.023(2) 0.032(2) 0.0000 0.006(1) 0.0000
N(2) 0.038(1) 0.030(1) 0.034(1) 0.000(1) 0.0100(9) 0.0011(10)
C(1) 0.064(3) 0.023(2) 0.052(2) 0.0000 0.017(2) 0.0000
C(2) 0.053(2) 0.029(1) 0.042(2) -0.001(1) 0.015(1) 0.004(1)
C(3) 0.035(1) 0.026(1) 0.032(1) -0.002(1) 0.007(1) 0.002(1)
C(4) 0.040(1) 0.030(1) 0.033(1) -0.002(1) 0.010(1) -0.002(1)
C(5) 0.062(2) 0.051(2) 0.033(1) -0.012(2) 0.001(1) 0.001(1)
C(6) 0.038(1) 0.032(1) 0.042(2) 0.003(1) 0.013(1) 0.004(1)
C(7) 0.083(3) 0.033(2) 0.056(2) -0.007(2) 0.036(2) -0.001(2)
C(8) 0.038(1) 0.033(1) 0.037(1) -0.006(1) 0.0117(10) 0.001(1)
C(9) 0.047(2) 0.061(2) 0.041(2) 0.002(2) 0.006(1) 0.010(2)
C(10) 0.069(2) 0.084(3) 0.035(2) -0.007(2) 0.013(2) 0.006(2)
C(11) 0.067(2) 0.073(3) 0.049(2) -0.004(2) 0.030(2) -0.011(2)
C(12) 0.050(2) 0.054(2) 0.072(2) 0.009(2) 0.024(2) -0.006(2)
C(13) 0.044(2) 0.038(2) 0.045(2) 0.000(1) 0.013(1) 0.006(1)
Cl(1*) 0.0556(5) 0.0581(5) 0.0474(4) 0.0230(4) 0.0103(3) 0.0141(4)
N(2*) 0.038(1) 0.030(1) 0.034(1) 0.000(1) 0.0100(9) -0.0011(10)
C(3*) 0.035(1) 0.026(1) 0.032(1) 0.002(1) 0.007(1) -0.002(1)
C(2*) 0.053(2) 0.029(1) 0.042(2) 0.001(1) 0.015(1) -0.004(1)
C(4*) 0.040(1) 0.030(1) 0.033(1) 0.002(1) 0.010(1) 0.002(1)
C(6*) 0.038(1) 0.032(1) 0.042(2) -0.003(1) 0.013(1) -0.004(1)
C(5*) 0.062(2) 0.051(2) 0.033(1) 0.012(2) 0.001(1) -0.001(1)
C(7*) 0.083(3) 0.033(2) 0.056(2) 0.007(2) 0.036(2) 0.001(2)
C(8*) 0.038(1) 0.033(1) 0.037(1) 0.006(1) 0.0117(10) -0.001(1)
C(9*) 0.047(2) 0.061(2) 0.041(2) -0.002(2) 0.006(1) -0.010(2)
C(13*) 0.044(2) 0.038(2) 0.045(2) 0.000(1) 0.013(1) -0.006(1)
C(10*) 0.069(2) 0.084(3) 0.035(2) 0.007(2) 0.013(2) -0.006(2)
C(12*) 0.050(2) 0.054(2) 0.072(2) -0.009(2) 0.024(2) 0.006(2)
C(11*) 0.067(2) 0.073(3) 0.049(2) 0.004(2) 0.030(2) 0.011(2)

loop_
_atom_type_symbol
_atom_type_description
_atom_type_scat_dispersion_real
_atom_type_scat_dispersion_imag
_atom_type_scat_source
C C 0.018 0.009
;International Tables for Crystallography
(1992, Vol. C, Tables 4.2.6.8 and 6.1.1.1)
;
H H 0.000 0.000
;International Tables for Crystallography
(1992, Vol. C, Table 6.1.1.2)
;
Cl Cl 0.364 0.702
;International Tables for Crystallography
(1992, Vol. C, Tables 4.2.6.8 and 6.1.1.1)
;
N N 0.031 0.018
;International Tables for Crystallography
(1992, Vol. C, Tables 4.2.6.8 and 6.1.1.1)
;
Zn Zn -1.549 0.678
;International Tables for Crystallography
(1992, Vol. C, Tables 4.2.6.8 and 6.1.1.1)
;

loop_
_geom_angle_atom_site_label_1
_geom_angle_atom_site_label_2
_geom_angle_atom_site_label_3
_geom_angle
_geom_angle_site_symmetry_1
_geom_angle_site_symmetry_3
_geom_angle_publ_flag
Cl(1) Zn(1) Cl(1) 123.62(6) . 2_555 yes
Cl(1) Zn(1) N(1) 118.19(3) . . yes
Cl(1) Zn(1) N(2) 96.19(7) . . yes
Cl(1) Zn(1) N(2) 96.58(7) . 2_555 yes
Cl(1) Zn(1) N(1) 118.19(3) 2_555 . yes
Cl(1) Zn(1) N(2) 96.58(7) 2_555 . yes
Cl(1) Zn(1) N(2) 96.19(7) 2_555 2_555 yes
N(1) Zn(1) N(2) 76.38(7) . . yes
N(1) Zn(1) N(2) 76.38(7) . 2_555 yes
N(2) Zn(1) N(2) 152.8(1) . 2_555 yes
Zn(1) N(1) C(3) 119.2(2) . . yes
Zn(1) N(1) C(3) 119.2(2) . 2_555 yes
C(3) N(1) C(3) 121.5(3) . 2_555 yes
Zn(1) N(2) C(4) 107.0(2) . . yes
Zn(1) N(2) C(6) 117.1(2) . . yes
Zn(1) N(2) H(17) 98.7 . . no
C(4) N(2) C(6) 116.4(2) . . yes
C(4) N(2) H(17) 102.5 . . no
C(6) N(2) H(17) 112.8 . . no
C(2) C(1) C(2) 119.6(5) . 2_555 yes
C(2) C(1) H(1) 120.2 . . no
C(2) C(1) H(1) 120.2 2_555 . no
C(1) C(2) C(3) 119.0(3) . . yes
C(1) C(2) H(2) 121.0 . . no
C(3) C(2) H(2) 120.0 . . no
N(1) C(3) C(2) 120.4(3) . . yes
N(1) C(3) C(4) 117.4(3) . 2_555 yes
C(2) C(3) C(4) 122.1(3) . 2_555 yes
N(2) C(4) C(3) 109.4(2) . 2_555 yes
N(2) C(4) C(5) 112.3(3) . . yes
N(2) C(4) H(18) 111.9 . . no
C(3) C(4) C(5) 108.4(2) 2_555 . yes
C(3) C(4) H(18) 108.7 2_555 . no
C(5) C(4) H(18) 106.0 . . no
C(4) C(5) H(5) 110.0 . . no
C(4) C(5) H(6) 109.9 . . no
C(4) C(5) H(7) 111.0 . . no
H(5) C(5) H(6) 107.7 . . no
H(5) C(5) H(7) 109.1 . . no
H(6) C(5) H(7) 109.1 . . no
N(2) C(6) C(7) 109.8(2) . . yes
N(2) C(6) C(8) 115.7(3) . . yes
N(2) C(6) H(8) 107.7 . . no
C(7) C(6) C(8) 108.8(3) . . yes
C(7) C(6) H(8) 107.5 . . no
C(8) C(6) H(8) 107.1 . . no
C(6) C(7) H(9) 110.1 . . no
C(6) C(7) H(10) 109.8 . . no
C(6) C(7) H(11) 110.2 . . no
H(9) C(7) H(10) 108.7 . . no
H(9) C(7) H(11) 108.9 . . no
H(10) C(7) H(11) 109.2 . . no
C(6) C(8) C(9) 118.6(3) . . yes
C(6) C(8) C(13) 122.3(3) . . yes
C(9) C(8) C(13) 118.8(3) . . yes
C(8) C(9) C(10) 120.7(3) . . yes
C(8) C(9) H(12) 119.9 . . no
C(10) C(9) H(12) 119.4 . . no
C(9) C(10) C(11) 119.7(3) . . yes
C(9) C(10) H(13) 120.5 . . no
C(11) C(10) H(13) 119.8 . . no
C(10) C(11) C(12) 119.9(3) . . yes
C(10) C(11) H(14) 119.2 . . no
C(12) C(11) H(14) 120.9 . . no
C(11) C(12) C(13) 120.6(3) . . yes
C(11) C(12) H(15) 120.6 . . no
C(13) C(12) H(15) 118.8 . . no
C(8) C(13) C(12) 120.2(3) . . yes
C(8) C(13) H(16) 119.9 . . no
C(12) C(13) H(16) 119.9 . . no

loop_
_geom_bond_atom_site_label_1
_geom_bond_atom_site_label_2
_geom_bond_distance
_geom_bond_site_symmetry_2
_geom_bond_publ_flag
Zn(1) Cl(1) 2.2497(8) . yes
Zn(1) Cl(1) 2.2497(8) 2_555 yes
Zn(1) N(1) 2.054(3) . yes
Zn(1) N(2) 2.300(2) . yes
Zn(1) N(2) 2.300(2) 2_555 yes
N(1) C(3) 1.342(3) . yes
N(1) C(3) 1.342(3) 2_555 yes
N(2) C(4) 1.476(4) . yes
N(2) C(6) 1.477(4) . yes
N(2) H(17) 1.001 . no
C(1) C(2) 1.388(4) . yes
C(1) C(2) 1.388(4) 2_555 yes
C(1) H(1) 0.984 . no
C(2) C(3) 1.382(4) . yes
C(2) H(2) 0.968 . no
C(3) C(4) 1.510(4) 2_555 yes
C(4) C(5) 1.536(4) . yes
C(4) H(18) 0.990 . no
C(5) H(5) 0.961 . no
C(5) H(6) 0.961 . no
C(5) H(7) 0.944 . no
C(6) C(7) 1.524(5) . yes
C(6) C(8) 1.528(4) . yes
C(6) H(8) 0.943 . no
C(7) H(9) 0.956 . no
C(7) H(10) 0.953 . no
C(7) H(11) 0.951 . no
C(8) C(9) 1.384(4) . yes
C(8) C(13) 1.377(5) . yes
C(9) C(10) 1.390(5) . yes
C(9) H(12) 0.959 . no
C(10) C(11) 1.369(5) . yes
C(10) H(13) 0.953 . no
C(11) C(12) 1.369(6) . yes
C(11) H(14) 0.966 . no
C(12) C(13) 1.387(4) . yes
C(12) H(15) 0.968 . no
C(13) H(16) 0.965 . no

loop_
_geom_contact_atom_site_label_1
_geom_contact_atom_site_label_2
_geom_contact_distance
_geom_contact_site_symmetry_2
Cl(1) C(13) 3.556(3) 4_445

loop_
_geom_hbond_atom_site_label_D
_geom_hbond_atom_site_label_H
_geom_hbond_atom_site_label_A
_geom_hbond_angle_DHA
_geom_hbond_publ_flag
N(2) H(17) Cl(1) 96.993 no
N(2*) H(17*) Cl(1*) 96.993 no
N(1) N(2) 2.699 96.993 no
N(1) N(2*) 2.699 96.993 no
N(2) N(1) 2.699 96.993 no
N(2) Cl(1*) 3.397(2) 96.993 no
N(2*) Cl(1) 3.397(2) 96.993 no
N(2*) N(1) 2.699 96.993 no

loop_
_geom_torsion_atom_site_label_1
_geom_torsion_atom_site_label_2
_geom_torsion_atom_site_label_3
_geom_torsion_atom_site_label_4
_geom_torsion
_geom_torsion_site_symmetry_2
_geom_torsion_site_symmetry_3
_geom_torsion_site_symmetry_4
_geom_torsion_publ_flag
Zn(1) N(1) C(3) C(2) -178.8(2) . . . yes
Zn(1) N(1) C(3) C(4) 4.7(3) . . 2_555 yes
Zn(1) N(1) C(3) C(2) -178.8(2) . 2_555 2_555 yes
Zn(1) N(1) C(3) C(4) 4.7(3) . 2_555 . yes
Zn(1) N(2) C(4) C(3) 34.2(2) . . 2_555 yes
Zn(1) N(2) C(4) C(5) -86.2(2) . . . yes
Zn(1) N(2) C(6) C(7) -56.2(3) . . . yes
Zn(1) N(2) C(6) C(8) -179.8(2) . . . yes
Zn(1) N(2) C(4) C(3) 34.2(2) 2_555 2_555 . yes
Zn(1) N(2) C(4) C(5) -86.2(2) 2_555 2_555 2_555 yes
Zn(1) N(2) C(6) C(7) -56.2(3) 2_555 2_555 2_555 yes
Zn(1) N(2) C(6) C(8) -179.8(2) 2_555 2_555 2_555 yes
Cl(1) Zn(1) N(1) C(3) -78.3(1) . . . yes
Cl(1) Zn(1) N(1) C(3) 101.7(1) . . 2_555 yes
Cl(1) Zn(1) N(2) C(4) -143.1(2) . . . yes
Cl(1) Zn(1) N(2) C(6) 84.2(2) . . . yes
Cl(1) Zn(1) N(2) C(4) 92.0(2) . 2_555 2_555 yes
Cl(1) Zn(1) N(2) C(6) -40.8(2) . 2_555 2_555 yes
N(1) Zn(1) N(2) C(4) -25.5(2) . . . yes
N(1) Zn(1) N(2) C(6) -158.3(2) . . . yes
N(1) Zn(1) N(2) C(4) -25.5(2) . 2_555 2_555 yes
N(1) Zn(1) N(2) C(6) -158.3(2) . 2_555 2_555 yes
N(1) C(3) C(2) C(1) -2.5(4) . . . yes
N(1) C(3) C(4) N(2) -28.0(3) . 2_555 2_555 yes
N(1) C(3) C(4) C(5) 94.7(3) . 2_555 2_555 yes
N(1) C(3) C(2) C(1) -2.5(4) 2_555 2_555 . yes
N(1) C(3) C(4) N(2) -28.0(3) 2_555 . . yes
N(1) C(3) C(4) C(5) 94.7(3) 2_555 . . yes
N(2) Zn(1) N(1) C(3) -168.1(1) . . . yes
N(2) Zn(1) N(1) C(3) 11.9(1) . . 2_555 yes
N(2) Zn(1) N(2) C(4) -25.5(2) . 2_555 2_555 yes
N(2) Zn(1) N(2) C(6) -158.3(2) . 2_555 2_555 yes
N(2) C(4) C(3) C(2) 155.5(3) . 2_555 2_555 yes
N(2) C(6) C(8) C(9) -148.9(3) . . . yes
N(2) C(6) C(8) C(13) 36.7(4) . . . yes
C(1) C(2) C(3) C(4) 173.9(2) . . 2_555 yes
C(1) C(2) C(3) C(4) 173.9(2) 2_555 2_555 . yes
C(2) C(1) C(2) C(3) 1.2(2) . 2_555 2_555 yes
C(2) C(3) N(1) C(3) 1.2(2) . . 2_555 yes
C(2) C(3) C(4) C(5) -81.8(4) . 2_555 2_555 yes
C(3) N(1) C(3) C(4) -175.3(3) . 2_555 . yes
C(3) C(4) N(2) C(6) 167.3(2) 2_555 2_555 2_555 yes
C(4) N(2) C(6) C(7) 175.5(3) . . . yes
C(4) N(2) C(6) C(8) 51.8(3) . . . yes
C(5) C(4) N(2) C(6) 46.9(3) . . . yes
C(6) C(8) C(9) C(10) -174.6(3) . . . yes
C(6) C(8) C(13) C(12) 174.6(3) . . . yes
C(7) C(6) C(8) C(9) 87.0(4) . . . yes
C(7) C(6) C(8) C(13) -87.5(4) . . . yes
C(8) C(9) C(10) C(11) -0.3(5) . . . yes
C(8) C(13) C(12) C(11) -0.2(6) . . . yes
C(9) C(8) C(13) C(12) 0.2(5) . . . yes
C(9) C(10) C(11) C(12) 0.4(6) . . . yes
C(10) C(9) C(8) C(13) 0.1(5) . . . yes
C(10) C(11) C(12) C(13) -0.1(6) . . . yes
C(10) C(11) C(12) C(13) -0.1(6) . . . yes
